data_7031093
loop_
_publ_author_name
'Shavaleev, Nail M.'
'Bell, Z\"oe R'
'Easun, Timothy L.'
'Rutkaite, Ramune'
'Swanson, Linda'
'Ward, Michael D.'

_publ_section_title
;
 Complexes of substituted derivatives of 2-(2-pyridyl)benzimidazole with
 Re(I), Ru(II) and Pt(II): structures, redox and luminescence properties.
;
_journal_issue 21
_journal_name_full 'Dalton transactions (Cambridge, England : 2003)'
_journal_page_first 3678
_journal_page_last 3688
_journal_paper_doi 10.1039/B411341A
_journal_year 2004
_chemical_formula_moiety 'C22 H10 Cl F5 N3 O3 Re'
_chemical_formula_sum 'C22 H10 Cl F5 N3 O3 Re'
_chemical_formula_weight 680.98
_chemical_name_systematic
;
?
;
_space_group_IT_number 2
_symmetry_cell_setting triclinic
_symmetry_space_group_name_Hall '-P 1'
_symmetry_space_group_name_H-M 'P -1'
_atom_sites_solution_hydrogens geom
_atom_sites_solution_primary direct
_atom_sites_solution_secondary difmap
_audit_creation_method SHELXL-97
_cell_angle_alpha 99.044(15)
_cell_angle_beta 111.359(17)
_cell_angle_gamma 91.924(17)
_cell_formula_units_Z 2
_cell_length_a 9.3838(15)
_cell_length_b 12.105(2)
_cell_length_c 12.532(2)
_cell_measurement_reflns_used 110
_cell_measurement_temperature 173(2)
_cell_measurement_theta_max 0.62
_cell_measurement_theta_min 0.43
_cell_volume 1302.9(4)
_computing_cell_refinement 'Bruker SAINT (Bruker, 1998)'
_computing_data_collection 'Bruker SMART (Bruker, 1998)'
_computing_data_reduction 'Bruker SHELXTL (Bruker, 1998)'
_computing_molecular_graphics 'Bruker SHELXTL (Bruker, 1998)'
_computing_publication_material 'Bruker SHELXTL (Bruker, 1998)'
_computing_structure_refinement 'Bruker SHELXTL (Bruker, 1998)'
_computing_structure_solution 'Bruker SHELXTL (Bruker, 1998)'
_diffrn_ambient_temperature 173(2)
_diffrn_detector_area_resol_mean 8.2
_diffrn_measured_fraction_theta_full 0.987
_diffrn_measured_fraction_theta_max 0.987
_diffrn_measurement_device_type 'CCD area detector'
_diffrn_measurement_method '\w rotation with narrow frames'
_diffrn_radiation_monochromator graphite
_diffrn_radiation_source 'fine-focus sealed tube'
_diffrn_radiation_type MoK\a
_diffrn_radiation_wavelength 0.71073
_diffrn_reflns_av_R_equivalents 0.0293
_diffrn_reflns_av_sigmaI/netI 0.0405
_diffrn_reflns_limit_h_max 12
_diffrn_reflns_limit_h_min -12
_diffrn_reflns_limit_k_max 15
_diffrn_reflns_limit_k_min -15
_diffrn_reflns_limit_l_max 16
_diffrn_reflns_limit_l_min -16
_diffrn_reflns_number 13700
_diffrn_reflns_theta_full 27.48
_diffrn_reflns_theta_max 27.48
_diffrn_reflns_theta_min 2.34
_diffrn_standards_decay_% 0
_diffrn_standards_number 0
_exptl_absorpt_coefficient_mu 4.828
_exptl_absorpt_correction_T_max 0.62
_exptl_absorpt_correction_T_min 0.33
_exptl_absorpt_correction_type multi-scan
_exptl_absorpt_process_details 'SADABS (Sheldrick, 1996)'
_exptl_crystal_colour yellow
_exptl_crystal_density_diffrn 1.736
_exptl_crystal_density_method 'not measured'
_exptl_crystal_description block
_exptl_crystal_F_000 648
_exptl_crystal_size_max 0.25
_exptl_crystal_size_mid 0.1
_exptl_crystal_size_min 0.1
_refine_diff_density_max 0.725
_refine_diff_density_min -0.640
_refine_diff_density_rms 0.099
_refine_ls_extinction_method none
_refine_ls_goodness_of_fit_ref 1.003
_refine_ls_hydrogen_treatment mixed
_refine_ls_matrix_type full
_refine_ls_number_parameters 316
_refine_ls_number_reflns 5904
_refine_ls_number_restraints 0
_refine_ls_restrained_S_all 1.003
_refine_ls_R_factor_all 0.0267
_refine_ls_R_factor_gt 0.0223
_refine_ls_shift/su_max 0.002
_refine_ls_shift/su_mean 0.000
_refine_ls_structure_factor_coef Fsqd
_refine_ls_weighting_details 'calc w=1/[\s^2^(Fo^2^)+(0.0227P)^2^+0.0000P] where P=(Fo^2^+2Fc^2^)/3'
_refine_ls_weighting_scheme calc
_refine_ls_wR_factor_gt 0.0505
_refine_ls_wR_factor_ref 0.0514
_reflns_number_gt 5269
_reflns_number_total 5904
_reflns_threshold_expression >2\s(I)
_cod_data_source_file b411341a.txt
_cod_data_source_block test_1
_cod_depositor_comments
;
The following automatic conversions were performed:

'_symmetry_cell_setting' value 'Triclinic' changed to 'triclinic'
according to
/usr/data/users/saulius/automatic-downloads/retrospective/RSC/lib/dictionaries/cif_core.dic
dictionary named 'cif_core.dic' version 2.4.2 from 2011-04-26.

Automatic conversion script
Id: cif_fix_values 2281 2013-09-26 08:29:07Z andrius 
;
_cod_original_cell_volume 1302.8(4)
_cod_database_code 7031093

loop_
_symmetry_equiv_pos_as_xyz
'x, y, z'
'-x, -y, -z'

loop_
_atom_site_label
_atom_site_type_symbol
_atom_site_fract_x
_atom_site_fract_y
_atom_site_fract_z
_atom_site_U_iso_or_equiv
_atom_site_adp_type
_atom_site_occupancy
_atom_site_symmetry_multiplicity
_atom_site_calc_flag
_atom_site_refinement_flags
Re1 Re 0.232559(13) 0.154302(10) 0.003083(11) 0.02091(4) Uani 1 1 d .
Cl1 Cl 0.35267(9) 0.16034(6) -0.14411(7) 0.02920(17) Uani 1 1 d .
F32 F 0.8611(2) 0.58392(19) 0.38524(17) 0.0439(5) Uani 1 1 d .
F33 F 0.8923(3) 0.6207(2) 0.60993(18) 0.0582(7) Uani 1 1 d .
F34 F 0.6423(3) 0.6540(2) 0.66795(18) 0.0643(7) Uani 1 1 d .
F35 F 0.3620(3) 0.6541(2) 0.4984(2) 0.0620(7) Uani 1 1 d .
F36 F 0.3286(2) 0.61702(19) 0.27393(18) 0.0452(5) Uani 1 1 d .
O41 O 0.1036(3) 0.1567(2) 0.1952(2) 0.0370(6) Uani 1 1 d .
O51 O -0.0964(3) 0.1268(2) -0.1813(2) 0.0438(6) Uani 1 1 d .
O61 O 0.2276(3) -0.10122(19) -0.0149(2) 0.0377(6) Uani 1 1 d .
N11 N 0.4684(3) 0.1901(2) 0.1313(2) 0.0227(5) Uani 1 1 d .
N21 N 0.2857(3) 0.33434(19) 0.0337(2) 0.0196(5) Uani 1 1 d .
N23 N 0.4460(3) 0.4902(2) 0.1195(2) 0.0217(5) Uani 1 1 d .
C12 C 0.5302(3) 0.2995(2) 0.1693(3) 0.0211(6) Uani 1 1 d .
C13 C 0.6776(3) 0.3269(3) 0.2514(3) 0.0275(7) Uani 1 1 d .
H13A H 0.7197 0.4032 0.2774 0.033 Uiso 1 1 calc R
C14 C 0.7640(4) 0.2413(3) 0.2959(3) 0.0312(7) Uani 1 1 d .
H14A H 0.8653 0.2590 0.3528 0.037 Uiso 1 1 calc R
C15 C 0.7019(4) 0.1326(3) 0.2573(3) 0.0331(8) Uani 1 1 d .
H15A H 0.7595 0.0735 0.2867 0.040 Uiso 1 1 calc R
C16 C 0.5543(4) 0.1090(3) 0.1752(3) 0.0298(7) Uani 1 1 d .
H16A H 0.5116 0.0329 0.1486 0.036 Uiso 1 1 calc R
C22 C 0.4232(3) 0.3769(2) 0.1110(2) 0.0198(6) Uani 1 1 d .
C23 C 0.5774(3) 0.5712(3) 0.1949(3) 0.0236(6) Uani 1 1 d .
H23A H 0.5669 0.6424 0.1645 0.028 Uiso 1 1 calc R
H23B H 0.6728 0.5416 0.1910 0.028 Uiso 1 1 calc R
C24 C 0.3112(3) 0.5204(3) 0.0393(3) 0.0222(6) Uani 1 1 d .
C25 C 0.2719(4) 0.6255(3) 0.0094(3) 0.0264(7) Uani 1 1 d .
H25A H 0.3382 0.6926 0.0472 0.032 Uiso 1 1 calc R
C26 C 0.1302(4) 0.6246(3) -0.0786(3) 0.0295(7) Uani 1 1 d .
H26A H 0.0985 0.6935 -0.1024 0.035 Uiso 1 1 calc R
C27 C 0.0318(4) 0.5261(3) -0.1340(3) 0.0290(7) Uani 1 1 d .
H27A H -0.0644 0.5299 -0.1942 0.035 Uiso 1 1 calc R
C28 C 0.0713(3) 0.4232(3) -0.1032(3) 0.0250(6) Uani 1 1 d .
H28A H 0.0049 0.3560 -0.1409 0.030 Uiso 1 1 calc R
C29 C 0.2138(3) 0.4232(2) -0.0138(3) 0.0204(6) Uani 1 1 d .
C31 C 0.5933(4) 0.5960(2) 0.3214(3) 0.0251(7) Uani 1 1 d .
C32 C 0.7342(4) 0.6015(3) 0.4103(3) 0.0318(7) Uani 1 1 d .
C33 C 0.7537(4) 0.6215(3) 0.5269(3) 0.0405(9) Uani 1 1 d .
C34 C 0.6273(5) 0.6386(3) 0.5561(3) 0.0436(10) Uani 1 1 d .
C35 C 0.4853(4) 0.6370(3) 0.4700(3) 0.0405(9) Uani 1 1 d .
C36 C 0.4708(4) 0.6166(3) 0.3554(3) 0.0318(7) Uani 1 1 d .
C41 C 0.1516(3) 0.1568(3) 0.1220(3) 0.0269(7) Uani 1 1 d .
C51 C 0.0272(4) 0.1364(3) -0.1131(3) 0.0286(7) Uani 1 1 d .
C61 C 0.2257(3) -0.0054(3) -0.0112(3) 0.0264(7) Uani 1 1 d .

loop_
_atom_site_aniso_label
_atom_site_aniso_U_11
_atom_site_aniso_U_22
_atom_site_aniso_U_33
_atom_site_aniso_U_23
_atom_site_aniso_U_13
_atom_site_aniso_U_12
Re1 0.02117(7) 0.01580(7) 0.02490(7) 0.00350(5) 0.00791(5) -0.00077(4)
Cl1 0.0377(4) 0.0205(4) 0.0345(4) 0.0042(3) 0.0198(4) 0.0015(3)
F32 0.0295(10) 0.0588(14) 0.0381(12) -0.0019(11) 0.0115(9) -0.0042(10)
F33 0.0473(13) 0.0824(19) 0.0286(12) 0.0019(12) 0.0004(10) -0.0140(12)
F34 0.0753(17) 0.087(2) 0.0246(11) -0.0105(12) 0.0237(12) -0.0295(14)
F35 0.0554(14) 0.0835(19) 0.0529(15) -0.0142(13) 0.0394(13) -0.0104(13)
F36 0.0334(11) 0.0587(15) 0.0404(12) -0.0059(11) 0.0167(10) 0.0033(10)
O41 0.0396(14) 0.0422(15) 0.0345(14) 0.0089(12) 0.0195(12) 0.0028(11)
O51 0.0303(13) 0.0467(17) 0.0410(15) 0.0087(13) -0.0018(12) -0.0060(11)
O61 0.0377(13) 0.0202(13) 0.0553(17) 0.0087(11) 0.0172(12) -0.0001(10)
N11 0.0227(13) 0.0202(13) 0.0258(14) 0.0056(11) 0.0091(11) 0.0027(10)
N21 0.0212(12) 0.0162(13) 0.0217(12) 0.0028(10) 0.0086(10) 0.0018(10)
N23 0.0261(13) 0.0154(13) 0.0232(13) 0.0014(10) 0.0098(11) -0.0005(10)
C12 0.0214(14) 0.0214(16) 0.0226(15) 0.0049(13) 0.0104(12) 0.0015(12)
C13 0.0269(16) 0.0259(17) 0.0273(17) 0.0020(14) 0.0090(14) -0.0027(13)
C14 0.0237(16) 0.0348(19) 0.0301(18) 0.0059(15) 0.0045(14) 0.0020(14)
C15 0.0314(18) 0.0302(19) 0.037(2) 0.0098(16) 0.0097(15) 0.0090(14)
C16 0.0312(17) 0.0216(17) 0.0356(19) 0.0094(15) 0.0099(15) 0.0026(13)
C22 0.0231(14) 0.0179(15) 0.0206(15) 0.0030(12) 0.0110(12) -0.0006(11)
C23 0.0281(16) 0.0193(15) 0.0232(16) 0.0004(13) 0.0115(13) -0.0055(12)
C24 0.0277(16) 0.0218(16) 0.0212(15) 0.0051(13) 0.0134(13) 0.0029(12)
C25 0.0327(17) 0.0196(16) 0.0304(18) 0.0038(14) 0.0160(14) 0.0038(13)
C26 0.0350(18) 0.0244(17) 0.0362(19) 0.0124(15) 0.0185(16) 0.0099(14)
C27 0.0272(16) 0.0318(19) 0.0308(18) 0.0105(15) 0.0117(14) 0.0083(14)
C28 0.0237(15) 0.0249(17) 0.0251(16) 0.0016(13) 0.0090(13) 0.0009(12)
C29 0.0247(15) 0.0178(15) 0.0226(15) 0.0060(12) 0.0123(13) 0.0042(12)
C31 0.0307(16) 0.0188(16) 0.0243(16) -0.0022(13) 0.0120(13) -0.0074(12)
C32 0.0322(17) 0.0314(19) 0.0286(18) -0.0028(15) 0.0120(15) -0.0083(14)
C33 0.044(2) 0.046(2) 0.0219(18) -0.0043(16) 0.0071(16) -0.0166(17)
C34 0.055(2) 0.045(2) 0.0277(19) -0.0083(17) 0.0199(18) -0.0181(19)
C35 0.045(2) 0.041(2) 0.038(2) -0.0082(17) 0.0250(18) -0.0114(17)
C36 0.0321(18) 0.0311(19) 0.0287(18) -0.0045(15) 0.0123(15) -0.0071(14)
C41 0.0223(15) 0.0201(16) 0.0355(19) 0.0056(14) 0.0076(14) 0.0005(12)
C51 0.0318(18) 0.0238(17) 0.0288(18) 0.0038(14) 0.0106(15) -0.0036(14)
C61 0.0243(15) 0.0228(17) 0.0311(18) 0.0038(14) 0.0100(14) -0.0024(13)

loop_
_atom_type_symbol
_atom_type_description
_atom_type_scat_dispersion_real
_atom_type_scat_dispersion_imag
_atom_type_scat_source
C C 0.0033 0.0016 'International Tables Vol C Tables 4.2.6.8 and 6.1.1.4'
H H 0.0000 0.0000 'International Tables Vol C Tables 4.2.6.8 and 6.1.1.4'
N N 0.0061 0.0033 'International Tables Vol C Tables 4.2.6.8 and 6.1.1.4'
O O 0.0106 0.0060 'International Tables Vol C Tables 4.2.6.8 and 6.1.1.4'
F F 0.0171 0.0103 'International Tables Vol C Tables 4.2.6.8 and 6.1.1.4'
Cl Cl 0.1484 0.1585 'International Tables Vol C Tables 4.2.6.8 and 6.1.1.4'
Re Re -1.0185 7.2310 'International Tables Vol C Tables 4.2.6.8 and 6.1.1.4'

loop_
_geom_angle_atom_site_label_1
_geom_angle_atom_site_label_2
_geom_angle_atom_site_label_3
_geom_angle
C41 Re1 C61 88.23(13)
C41 Re1 C51 90.22(13)
C61 Re1 C51 88.90(13)
C41 Re1 N21 95.05(11)
C61 Re1 N21 169.41(10)
C51 Re1 N21 101.13(12)
C41 Re1 N11 91.82(11)
C61 Re1 N11 96.06(11)
C51 Re1 N11 174.70(11)
N21 Re1 N11 73.82(9)
C41 Re1 Cl1 176.26(9)
C61 Re1 Cl1 94.06(9)
C51 Re1 Cl1 92.78(9)
N21 Re1 Cl1 82.18(6)
N11 Re1 Cl1 85.00(7)
C16 N11 C12 118.7(3)
C16 N11 Re1 122.8(2)
C12 N11 Re1 118.47(19)
C22 N21 C29 106.6(2)
C22 N21 Re1 117.37(19)
C29 N21 Re1 135.9(2)
C22 N23 C24 105.8(2)
C22 N23 C23 130.7(3)
C24 N23 C23 123.5(2)
N11 C12 C13 120.8(3)
N11 C12 C22 111.8(3)
C13 C12 C22 127.3(3)
C12 C13 C14 119.4(3)
C12 C13 H13A 120.3
C14 C13 H13A 120.3
C15 C14 C13 119.5(3)
C15 C14 H14A 120.3
C13 C14 H14A 120.3
C14 C15 C16 119.2(3)
C14 C15 H15A 120.4
C16 C15 H15A 120.4
N11 C16 C15 122.4(3)
N11 C16 H16A 118.8
C15 C16 H16A 118.8
N21 C22 N23 112.1(3)
N21 C22 C12 118.5(3)
N23 C22 C12 129.3(3)
N23 C23 C31 114.0(2)
N23 C23 H23A 108.7
C31 C23 H23A 108.7
N23 C23 H23B 108.7
C31 C23 H23B 108.7
H23A C23 H23B 107.6
C29 C24 N23 107.0(3)
C29 C24 C25 122.4(3)
N23 C24 C25 130.6(3)
C26 C25 C24 115.5(3)
C26 C25 H25A 122.2
C24 C25 H25A 122.2
C25 C26 C27 122.4(3)
C25 C26 H26A 118.8
C27 C26 H26A 118.8
C28 C27 C26 121.5(3)
C28 C27 H27A 119.2
C26 C27 H27A 119.2
C27 C28 C29 116.5(3)
C27 C28 H28A 121.7
C29 C28 H28A 121.7
C24 C29 N21 108.5(3)
C24 C29 C28 121.6(3)
N21 C29 C28 129.9(3)
C32 C31 C36 115.8(3)
C32 C31 C23 121.0(3)
C36 C31 C23 123.2(3)
F32 C32 C31 119.9(3)
F32 C32 C33 117.0(3)
C31 C32 C33 123.0(3)
F33 C33 C34 120.4(3)
F33 C33 C32 120.7(3)
C34 C33 C32 118.9(4)
F34 C34 C35 120.2(3)
F34 C34 C33 120.0(4)
C35 C34 C33 119.8(3)
F35 C35 C36 120.7(3)
F35 C35 C34 119.8(3)
C36 C35 C34 119.5(3)
F36 C36 C35 117.2(3)
F36 C36 C31 119.8(3)
C35 C36 C31 123.0(3)
O41 C41 Re1 178.8(3)
O51 C51 Re1 178.9(3)
O61 C61 Re1 176.7(3)

loop_
_geom_bond_atom_site_label_1
_geom_bond_atom_site_label_2
_geom_bond_distance
Re1 C41 1.901(3)
Re1 C61 1.910(3)
Re1 C51 1.926(3)
Re1 N21 2.161(2)
Re1 N11 2.189(3)
Re1 Cl1 2.4960(8)
F32 C32 1.353(4)
F33 C33 1.339(4)
F34 C34 1.339(4)
F35 C35 1.342(4)
F36 C36 1.354(4)
O41 C41 1.159(4)
O51 C51 1.152(4)
O61 C61 1.154(4)
N11 C16 1.348(4)
N11 C12 1.366(4)
N21 C22 1.325(4)
N21 C29 1.387(4)
N23 C22 1.362(3)
N23 C24 1.402(4)
N23 C23 1.468(4)
C12 C13 1.381(4)
C12 C22 1.471(4)
C13 C14 1.396(4)
C13 H13A 0.9500
C14 C15 1.360(5)
C14 H14A 0.9500
C15 C16 1.379(4)
C15 H15A 0.9500
C16 H16A 0.9500
C23 C31 1.517(4)
C23 H23A 0.9900
C23 H23B 0.9900
C24 C29 1.379(4)
C24 C25 1.405(4)
C25 C26 1.383(4)
C25 H25A 0.9500
C26 C27 1.398(4)
C26 H26A 0.9500
C27 C28 1.385(4)
C27 H27A 0.9500
C28 C29 1.398(4)
C28 H28A 0.9500
C31 C32 1.375(4)
C31 C36 1.381(4)
C32 C33 1.386(4)
C33 C34 1.376(5)
C34 C35 1.373(5)
C35 C36 1.372(5)

loop_
_geom_torsion_atom_site_label_1
_geom_torsion_atom_site_label_2
_geom_torsion_atom_site_label_3
_geom_torsion_atom_site_label_4
_geom_torsion
C41 Re1 N11 C16 86.3(2)
C61 Re1 N11 C16 -2.1(2)
N21 Re1 N11 C16 -178.9(2)
Cl1 Re1 N11 C16 -95.7(2)
C41 Re1 N11 C12 -92.8(2)
C61 Re1 N11 C12 178.7(2)
N21 Re1 N11 C12 1.89(19)
Cl1 Re1 N11 C12 85.2(2)
C41 Re1 N21 C22 89.1(2)
C61 Re1 N21 C22 -18.6(7)
C51 Re1 N21 C22 -179.7(2)
N11 Re1 N21 C22 -1.30(19)
Cl1 Re1 N21 C22 -88.34(19)
C41 Re1 N21 C29 -96.2(3)
C61 Re1 N21 C29 156.1(5)
C51 Re1 N21 C29 -4.9(3)
N11 Re1 N21 C29 173.4(3)
Cl1 Re1 N21 C29 86.4(3)
C16 N11 C12 C13 -0.2(4)
Re1 N11 C12 C13 179.0(2)
C16 N11 C12 C22 178.7(2)
Re1 N11 C12 C22 -2.1(3)
N11 C12 C13 C14 0.0(4)
C22 C12 C13 C14 -178.8(3)
C12 C13 C14 C15 0.3(5)
C13 C14 C15 C16 -0.3(5)
C12 N11 C16 C15 0.3(4)
Re1 N11 C16 C15 -178.9(2)
C14 C15 C16 N11 0.0(5)
C29 N21 C22 N23 1.3(3)
Re1 N21 C22 N23 177.49(17)
C29 N21 C22 C12 -175.5(2)
Re1 N21 C22 C12 0.7(3)
C24 N23 C22 N21 -0.7(3)
C23 N23 C22 N21 178.1(3)
C24 N23 C22 C12 175.7(3)
C23 N23 C22 C12 -5.5(5)
N11 C12 C22 N21 1.0(4)
C13 C12 C22 N21 179.8(3)
N11 C12 C22 N23 -175.3(3)
C13 C12 C22 N23 3.6(5)
C22 N23 C23 C31 -72.9(4)
C24 N23 C23 C31 105.8(3)
C22 N23 C24 C29 -0.2(3)
C23 N23 C24 C29 -179.1(2)
C22 N23 C24 C25 -178.5(3)
C23 N23 C24 C25 2.5(4)
C29 C24 C25 C26 -1.3(4)
N23 C24 C25 C26 176.9(3)
C24 C25 C26 C27 0.4(4)
C25 C26 C27 C28 0.1(5)
C26 C27 C28 C29 0.3(4)
N23 C24 C29 N21 0.9(3)
C25 C24 C29 N21 179.5(2)
N23 C24 C29 C28 -176.8(2)
C25 C24 C29 C28 1.8(4)
C22 N21 C29 C24 -1.4(3)
Re1 N21 C29 C24 -176.49(19)
C22 N21 C29 C28 176.1(3)
Re1 N21 C29 C28 1.0(5)
C27 C28 C29 C24 -1.2(4)
C27 C28 C29 N21 -178.4(3)
N23 C23 C31 C32 136.2(3)
N23 C23 C31 C36 -45.0(4)
C36 C31 C32 F32 -179.2(3)
C23 C31 C32 F32 -0.3(5)
C36 C31 C32 C33 2.6(5)
C23 C31 C32 C33 -178.6(3)
F32 C32 C33 F33 -1.5(5)
C31 C32 C33 F33 176.8(3)
F32 C32 C33 C34 -179.3(3)
C31 C32 C33 C34 -1.0(6)
F33 C33 C34 F34 -0.3(6)
C32 C33 C34 F34 177.5(3)
F33 C33 C34 C35 -178.7(4)
C32 C33 C34 C35 -0.9(6)
F34 C34 C35 F35 1.9(6)
C33 C34 C35 F35 -179.7(3)
F34 C34 C35 C36 -177.4(3)
C33 C34 C35 C36 1.1(6)
F35 C35 C36 F36 1.4(5)
C34 C35 C36 F36 -179.4(3)
F35 C35 C36 C31 -178.5(3)
C34 C35 C36 C31 0.7(6)
C32 C31 C36 F36 177.6(3)
C23 C31 C36 F36 -1.1(5)
C32 C31 C36 C35 -2.4(5)
C23 C31 C36 C35 178.8(3)
